data_7047367
loop_
_publ_author_name
'Bej, Somnath'
'Ghosh, Pradyut'

_publ_section_title
;
 Naphthalene containing amino-ether macrocycle based Cu(ii) templated
 [2]pseudorotaxanes and OFF/ON fluorescence switching via axle
 substitution.
;
_journal_issue 38
_journal_name_full 'Dalton transactions (Cambridge, England : 2003)'
_journal_page_first 13408
_journal_page_last 13418
_journal_paper_doi 10.1039/c8dt02848f
_journal_volume 47
_journal_year 2018
_chemical_formula_sum 'C50 H50 Cl2 Cu N6 O12'
_chemical_formula_weight 1061.41
_space_group_crystal_system monoclinic
_space_group_IT_number 14
_space_group_name_Hall '-P 2yn'
_space_group_name_H-M_alt 'P 1 21/n 1'
_symmetry_space_group_name_Hall '-P 2yn'
_symmetry_space_group_name_H-M 'P 1 21/n 1'
_atom_sites_solution_hydrogens geom
_audit_creation_method SHELXL-2014/6
_audit_update_record
;
2018-08-18 deposited with the CCDC.
2018-08-24 downloaded from the CCDC.
;
_cell_angle_alpha 90
_cell_angle_beta 99.50(2)
_cell_angle_gamma 90
_cell_formula_units_Z 4
_cell_length_a 15.209(19)
_cell_length_b 20.64(3)
_cell_length_c 15.35(2)
_cell_measurement_reflns_used 795
_cell_measurement_temperature 150(2)
_cell_measurement_theta_max 16.85
_cell_measurement_theta_min 2.29
_cell_volume 4752(11)
_computing_cell_refinement 'Bruker SAINT'
_computing_data_collection 'Bruker APEX2'
_computing_data_reduction 'Bruker SAINT'
_computing_molecular_graphics 'Bruker SHELXTL'
_computing_publication_material 'Bruker SHELXTL'
_computing_structure_refinement 'SHELXL-2014/6 (Sheldrick, 2014)'
_computing_structure_solution SHELXS-97
_diffrn_ambient_temperature 150(2)
_diffrn_measured_fraction_theta_full 0.465
_diffrn_measured_fraction_theta_max 0.994
_diffrn_measurement_device_type 'Bruker APEX-II CCD'
_diffrn_measurement_method '\f and \w scans'
_diffrn_radiation_type MoK\a
_diffrn_radiation_wavelength 0.71073
_diffrn_reflns_av_R_equivalents 0.1751
_diffrn_reflns_av_unetI/netI 0.1272
_diffrn_reflns_Laue_measured_fraction_full 0.465
_diffrn_reflns_Laue_measured_fraction_max 0.994
_diffrn_reflns_limit_h_max 14
_diffrn_reflns_limit_h_min -14
_diffrn_reflns_limit_k_max 19
_diffrn_reflns_limit_k_min -19
_diffrn_reflns_limit_l_max 14
_diffrn_reflns_limit_l_min -14
_diffrn_reflns_number 18979
_diffrn_reflns_point_group_measured_fraction_full 0.465
_diffrn_reflns_point_group_measured_fraction_max 0.994
_diffrn_reflns_theta_full 25.242
_diffrn_reflns_theta_max 19.350
_diffrn_reflns_theta_min 1.668
_exptl_absorpt_coefficient_mu 0.644
_exptl_absorpt_correction_T_max 0.962
_exptl_absorpt_correction_T_min 0.947
_exptl_absorpt_correction_type multi-scan
_exptl_absorpt_process_details SADABS
_exptl_crystal_colour GREEN
_exptl_crystal_density_diffrn 1.483
_exptl_crystal_description BLOCK
_exptl_crystal_F_000 2992
_exptl_crystal_size_max .1
_exptl_crystal_size_mid .07
_exptl_crystal_size_min .06
_refine_diff_density_max 1.133
_refine_diff_density_min -0.369
_refine_diff_density_rms 0.076
_refine_ls_extinction_method none
_refine_ls_goodness_of_fit_ref 0.947
_refine_ls_hydrogen_treatment constr
_refine_ls_matrix_type full
_refine_ls_number_parameters 641
_refine_ls_number_reflns 4006
_refine_ls_number_restraints 0
_refine_ls_restrained_S_all 0.947
_refine_ls_R_factor_all 0.1172
_refine_ls_R_factor_gt 0.0578
_refine_ls_shift/su_max 0.000
_refine_ls_shift/su_mean 0.000
_refine_ls_structure_factor_coef Fsqd
_refine_ls_weighting_details 'w=1/[\s^2^(Fo^2^)+(0.0711P)^2^] where P=(Fo^2^+2Fc^2^)/3'
_refine_ls_weighting_scheme calc
_refine_ls_wR_factor_gt 0.1240
_refine_ls_wR_factor_ref 0.1511
_reflns_Friedel_coverage 0.000
_reflns_number_gt 2352
_reflns_number_total 4006
_reflns_threshold_expression 'I > 2\s(I)'
_cod_data_source_file c8dt02848f2.cif
_cod_data_source_block CuPR1
_cod_depositor_comments
;
The following automatic conversions were performed:

'_exptl_absorpt_correction_type' value 'MULTI-SCAN' changed to
'multi-scan' according to
/home/data/users/saulius/crontab/automatic-downloads/rss-feeds/RSC/lib/dictionaries/cif_core.dic
dictionary named 'cif_core.dic' version 2.4.2 from 2011-04-26.

Automatic conversion script
Id: cif_fix_values 4973 2017-02-22 13:04:09Z antanas 

 Adding full bibliography for 7047367--7047368.cif.
;
_cod_original_cell_volume 4754(11)
_cod_database_code 7047367
_shelx_space_group_comment
;
The symmetry employed for this shelxl refinement is uniquely defined
by the following loop, which should always be used as a source of
symmetry information in preference to the above space-group names.
They are only intended as comments.
;
_shelxl_version_number 2014/6

loop_
_space_group_symop_operation_xyz
'x, y, z'
'-x+1/2, y+1/2, -z+1/2'
'-x, -y, -z'
'x-1/2, -y-1/2, z-1/2'

loop_
_atom_site_label
_atom_site_type_symbol
_atom_site_fract_x
_atom_site_fract_y
_atom_site_fract_z
_atom_site_U_iso_or_equiv
_atom_site_adp_type
_atom_site_occupancy
_atom_site_site_symmetry_order
_atom_site_calc_flag
_atom_site_refinement_flags_posn
_atom_site_refinement_flags_adp
Cu1 Cu 0.92752(8) 0.79558(5) 0.84867(8) 0.0284(4) Uani 1 1 d . .
C43 C 0.9393(6) 0.6015(5) 0.7671(6) 0.021(2) Uani 1 1 d . .
C1 C 0.9786(7) 0.4043(5) 0.6131(7) 0.027(3) Uani 1 1 d . .
C11 C 1.1528(7) 0.6083(5) 0.8946(7) 0.028(3) Uani 1 1 d . .
N2 N 0.9620(5) 0.7178(3) 0.7821(5) 0.024(2) Uani 1 1 d . .
O11 O 0.6540(5) 0.6483(3) 0.2153(5) 0.051(2) Uani 1 1 d . .
N1 N 0.8463(5) 0.7278(4) 0.8947(5) 0.028(2) Uani 1 1 d . .
O10 O 0.5175(6) 0.5971(4) 0.1750(5) 0.081(3) Uani 1 1 d . .
C33 C 0.9711(7) 0.9150(4) 0.9491(7) 0.040(3) Uani 1 1 d . .
H33A H 1.0006 0.9043 1.0083 0.048 Uiso 1 1 calc R U
H33B H 0.9499 0.9593 0.9497 0.048 Uiso 1 1 calc R U
C17 C 1.0370(7) 0.7120(5) 1.0406(6) 0.030(3) Uani 1 1 d . .
H17 H 1.0293 0.7556 1.0529 0.036 Uiso 1 1 calc R U
O1 O 0.9431(4) 0.4660(3) 0.5970(4) 0.0307(17) Uani 1 1 d . .
C26 C 0.7076(6) 0.6993(5) 0.6850(6) 0.023(2) Uani 1 1 d . .
O3 O 0.8001(4) 0.5618(3) 0.5757(4) 0.0272(17) Uani 1 1 d . .
C15 C 1.0918(6) 0.6958(5) 0.9764(6) 0.027(3) Uani 1 1 d . .
Cl3 Cl 0.8341(2) 0.88022(18) 0.1395(2) 0.0679(11) Uani 1 1 d . .
C24 C 0.7594(7) 0.7514(4) 0.6601(6) 0.025(3) Uani 1 1 d . .
C42 C 0.9206(6) 0.6613(5) 0.8031(6) 0.019(2) Uani 1 1 d . .
C48 C 1.0008(6) 0.5998(5) 0.7070(6) 0.028(3) Uani 1 1 d . .
H48 H 1.0142 0.5608 0.6818 0.033 Uiso 1 1 calc R U
C21 C 0.7870(7) 0.6256(5) 0.5973(6) 0.026(3) Uani 1 1 d . .
C16 C 1.1000(6) 0.6270(5) 0.9595(6) 0.027(3) Uani 1 1 d . .
C25 C 0.7218(7) 0.6356(5) 0.6531(6) 0.024(3) Uani 1 1 d . .
C30 C 0.6681(7) 0.5835(5) 0.6757(6) 0.031(3) Uani 1 1 d . .
H30 H 0.6783 0.5419 0.6563 0.038 Uiso 1 1 calc R U
C27 C 0.6405(7) 0.7065(5) 0.7385(6) 0.032(3) Uani 1 1 d . .
H27 H 0.6311 0.7472 0.7612 0.038 Uiso 1 1 calc R U
C5 C 1.0943(6) 0.3379(5) 0.6979(6) 0.029(3) Uani 1 1 d . .
H5 H 1.1438 0.3340 0.7421 0.035 Uiso 1 1 calc R U
C41 C 0.8603(7) 0.6664(5) 0.8642(6) 0.025(3) Uani 1 1 d . .
C40 C 0.8190(6) 0.6107(5) 0.8909(6) 0.025(3) Uani 1 1 d . .
C39 C 0.7599(6) 0.6188(5) 0.9507(6) 0.034(3) Uani 1 1 d . .
H39 H 0.7304 0.5832 0.9693 0.040 Uiso 1 1 calc R U
C7 C 0.8815(6) 0.4765(4) 0.5182(6) 0.030(3) Uani 1 1 d . .
H7A H 0.8283 0.4507 0.5186 0.036 Uiso 1 1 calc R U
H7B H 0.9078 0.4643 0.4672 0.036 Uiso 1 1 calc R U
C12 C 1.2008(6) 0.6529(5) 0.8557(6) 0.027(3) Uani 1 1 d . .
H12 H 1.2379 0.6394 0.8168 0.033 Uiso 1 1 calc R U
C38 C 0.7454(7) 0.6795(6) 0.9820(7) 0.044(3) Uani 1 1 d . .
H38 H 0.7068 0.6851 1.0225 0.053 Uiso 1 1 calc R U
C20 C 1.0562(6) 0.5812(5) 1.0060(6) 0.030(3) Uani 1 1 d . .
H20 H 1.0614 0.5373 0.9942 0.036 Uiso 1 1 calc R U
C47 C 1.0404(7) 0.6563(5) 0.6864(6) 0.031(3) Uani 1 1 d . .
H47 H 1.0810 0.6559 0.6473 0.037 Uiso 1 1 calc R U
C45 C 0.8392(6) 0.5494(4) 0.8525(6) 0.028(3) Uani 1 1 d . .
H45 H 0.8116 0.5120 0.8681 0.033 Uiso 1 1 calc R U
C10 C 0.8579(7) 0.5487(4) 0.5143(6) 0.035(3) Uani 1 1 d . .
H10A H 0.9118 0.5744 0.5285 0.042 Uiso 1 1 calc R U
H10B H 0.8289 0.5601 0.4552 0.042 Uiso 1 1 calc R U
C23 C 0.8171(6) 0.7401(5) 0.6013(7) 0.031(3) Uani 1 1 d . .
H23 H 0.8478 0.7750 0.5824 0.037 Uiso 1 1 calc R U
C8 C 1.1691(7) 0.4528(4) 0.7774(6) 0.033(3) Uani 1 1 d . .
H8A H 1.2133 0.4330 0.7470 0.039 Uiso 1 1 calc R U
H8B H 1.1647 0.4271 0.8295 0.039 Uiso 1 1 calc R U
C36 C 0.7514(7) 0.8206(4) 0.6962(7) 0.038(3) Uani 1 1 d . .
H36A H 0.7242 0.8485 0.6483 0.046 Uiso 1 1 calc R U
H36B H 0.7125 0.8198 0.7402 0.046 Uiso 1 1 calc R U
C34 C 1.0376(7) 0.9094(4) 0.8848(6) 0.038(3) Uani 1 1 d . .
H34A H 1.0138 0.9303 0.8294 0.045 Uiso 1 1 calc R U
H34B H 1.0932 0.9304 0.9093 0.045 Uiso 1 1 calc R U
C18 C 0.9960(7) 0.6672(6) 1.0843(6) 0.038(3) Uani 1 1 d . .
H18 H 0.9607 0.6802 1.1252 0.045 Uiso 1 1 calc R U
C6 C 1.0535(7) 0.3986(5) 0.6783(7) 0.028(3) Uani 1 1 d . .
C44 C 0.8961(7) 0.5453(5) 0.7956(6) 0.030(3) Uani 1 1 d . .
H44 H 0.9083 0.5049 0.7737 0.036 Uiso 1 1 calc R U
C2 C 0.9423(6) 0.3494(5) 0.5657(6) 0.030(3) Uani 1 1 d . .
H2 H 0.8923 0.3531 0.5220 0.036 Uiso 1 1 calc R U
C14 C 1.1383(7) 0.7410(4) 0.9306(6) 0.026(3) Uani 1 1 d . .
C35 C 1.1253(7) 0.8133(4) 0.9395(6) 0.035(3) Uani 1 1 d . .
H35A H 1.1102 0.8224 0.9972 0.042 Uiso 1 1 calc R U
H35B H 1.1808 0.8353 0.9355 0.042 Uiso 1 1 calc R U
C9 C 1.1965(7) 0.5213(4) 0.8040(6) 0.035(3) Uani 1 1 d . .
H9A H 1.2599 0.5227 0.8269 0.041 Uiso 1 1 calc R U
H9B H 1.1847 0.5496 0.7531 0.041 Uiso 1 1 calc R U
C32 C 0.8218(6) 0.9119(4) 0.7760(6) 0.032(3) Uani 1 1 d . .
H32A H 0.7676 0.9309 0.7441 0.038 Uiso 1 1 calc R U
H32B H 0.8707 0.9415 0.7725 0.038 Uiso 1 1 calc R U
C3 C 0.9829(8) 0.2892(5) 0.5859(8) 0.044(3) Uani 1 1 d . .
H3 H 0.9586 0.2524 0.5561 0.052 Uiso 1 1 calc R U
C19 C 1.0070(7) 0.6000(5) 1.0672(7) 0.034(3) Uani 1 1 d . .
H19 H 0.9803 0.5690 1.0983 0.041 Uiso 1 1 calc R U
C31 C 0.8126(7) 0.9013(4) 0.8717(7) 0.036(3) Uani 1 1 d . .
H31A H 0.8028 0.9426 0.8986 0.043 Uiso 1 1 calc R U
H31B H 0.7610 0.8741 0.8744 0.043 Uiso 1 1 calc R U
C37 C 0.7888(7) 0.7330(4) 0.9525(6) 0.028(3) Uani 1 1 d . .
H37 H 0.7777 0.7739 0.9738 0.033 Uiso 1 1 calc R U
C29 C 0.6019(7) 0.5930(5) 0.7251(7) 0.042(3) Uani 1 1 d . .
H29 H 0.5659 0.5587 0.7369 0.050 Uiso 1 1 calc R U
C46 C 1.0190(6) 0.7148(5) 0.7249(6) 0.029(3) Uani 1 1 d . .
H46 H 1.0457 0.7529 0.7099 0.035 Uiso 1 1 calc R U
C22 C 0.8314(6) 0.6769(5) 0.5685(6) 0.028(3) Uani 1 1 d . .
H22 H 0.8702 0.6707 0.5283 0.033 Uiso 1 1 calc R U
C4 C 1.0588(8) 0.2831(5) 0.6494(8) 0.041(3) Uani 1 1 d . .
H4 H 1.0862 0.2430 0.6600 0.050 Uiso 1 1 calc R U
C28 C 0.5892(7) 0.6557(6) 0.7579(7) 0.045(3) Uani 1 1 d . .
H28 H 0.5456 0.6625 0.7929 0.054 Uiso 1 1 calc R U
C13 C 1.1935(6) 0.7181(5) 0.8749(6) 0.030(3) Uani 1 1 d . .
H13 H 1.2273 0.7477 0.8489 0.036 Uiso 1 1 calc R U
N3 N 0.8932(6) 0.8700(3) 0.9224(5) 0.031(2) Uani 1 1 d . .
H3A H 0.8768 0.8517 0.9763 0.037 Uiso 1 1 calc R U
N4 N 0.8391(5) 0.8485(3) 0.7364(5) 0.028(2) Uani 1 1 d . .
H4A H 0.8740 0.8563 0.6892 0.034 Uiso 1 1 calc R U
N5 N 1.0533(5) 0.8392(3) 0.8698(5) 0.025(2) Uani 1 1 d . .
H5A H 1.0760 0.8363 0.8138 0.029 Uiso 1 1 calc R U
O2 O 1.1464(4) 0.5428(3) 0.8713(4) 0.0307(17) Uani 1 1 d . .
O4 O 0.8909(5) 0.8307(3) 0.1060(4) 0.059(2) Uani 1 1 d . .
O5 O 0.8443(6) 0.9449(4) 0.0923(6) 0.098(3) Uani 1 1 d . .
O7 O 0.8620(5) 0.8875(4) 0.2307(5) 0.069(3) Uani 1 1 d . .
O6 O 0.7436(6) 0.8625(4) 0.1164(6) 0.092(3) Uani 1 1 d . .
Cl1 Cl 0.5919(2) 0.62135(14) 0.14286(19) 0.0467(8) Uani 1 1 d . .
O9 O 0.6340(5) 0.5754(3) 0.0955(4) 0.050(2) Uani 1 1 d . .
O8 O 0.5610(6) 0.6750(4) 0.0800(5) 0.084(3) Uani 1 1 d . .
O12 O 1.0840(4) 0.4546(3) 0.7201(4) 0.0342(18) Uani 1 1 d . .
N1A N 0.6788(7) 0.4460(5) -0.0586(7) 0.060(3) Uani 1 1 d . .
C1A C 0.5728(8) 0.4234(5) 0.0566(7) 0.065(4) Uani 1 1 d . .
H1A1 H 0.6012 0.3934 0.1002 0.097 Uiso 1 1 calc R U
H1A2 H 0.5177 0.4053 0.0272 0.097 Uiso 1 1 calc R U
H1A3 H 0.5611 0.4633 0.0849 0.097 Uiso 1 1 calc R U
C2A C 0.6318(9) 0.4361(5) -0.0084(8) 0.048(3) Uani 1 1 d . .

loop_
_atom_site_aniso_label
_atom_site_aniso_U_11
_atom_site_aniso_U_22
_atom_site_aniso_U_33
_atom_site_aniso_U_23
_atom_site_aniso_U_13
_atom_site_aniso_U_12
Cu1 0.0356(9) 0.0186(7) 0.0315(8) -0.0042(6) 0.0067(6) -0.0034(6)
C43 0.025(7) 0.016(7) 0.021(6) -0.006(5) -0.004(6) -0.003(5)
C1 0.030(8) 0.029(8) 0.026(7) -0.007(6) 0.018(6) -0.007(7)
C11 0.029(8) 0.018(7) 0.030(7) -0.006(6) -0.013(6) 0.000(6)
N2 0.017(6) 0.028(6) 0.023(5) -0.007(4) -0.003(4) -0.009(4)
O11 0.039(5) 0.057(5) 0.053(5) -0.024(4) -0.004(4) 0.008(4)
N1 0.030(6) 0.023(6) 0.032(6) -0.001(4) 0.010(5) -0.003(4)
O10 0.062(7) 0.134(8) 0.053(6) -0.018(5) 0.027(5) -0.033(6)
C33 0.049(8) 0.016(6) 0.052(8) -0.016(5) -0.002(7) 0.001(6)
C17 0.035(8) 0.029(7) 0.023(6) -0.011(6) -0.002(6) 0.002(6)
O1 0.033(5) 0.022(5) 0.035(5) -0.007(3) -0.002(4) 0.002(4)
C26 0.019(7) 0.027(8) 0.020(6) 0.005(6) -0.003(5) 0.003(6)
O3 0.030(5) 0.028(5) 0.026(4) -0.005(3) 0.012(4) 0.006(3)
C15 0.030(7) 0.028(8) 0.015(6) 0.000(6) -0.015(6) 0.008(6)
Cl3 0.048(3) 0.114(3) 0.044(2) -0.017(2) 0.0113(19) 0.002(2)
C24 0.024(7) 0.023(7) 0.025(7) 0.003(5) -0.006(6) 0.001(6)
C42 0.018(7) 0.020(7) 0.017(6) -0.003(5) -0.009(5) -0.007(6)
C48 0.023(7) 0.027(7) 0.030(7) -0.009(5) -0.004(6) 0.003(5)
C21 0.024(7) 0.024(8) 0.025(7) -0.010(6) -0.008(6) 0.000(6)
C16 0.021(7) 0.042(8) 0.017(6) 0.004(6) 0.004(6) 0.003(6)
C25 0.028(8) 0.021(7) 0.021(6) 0.000(5) -0.001(6) 0.000(6)
C30 0.025(8) 0.021(7) 0.047(7) -0.007(6) 0.004(6) 0.005(6)
C27 0.036(8) 0.019(7) 0.039(7) -0.004(5) 0.000(6) -0.004(6)
C5 0.029(7) 0.032(8) 0.025(6) -0.010(6) -0.001(5) 0.004(6)
C41 0.032(8) 0.015(7) 0.026(7) -0.004(6) 0.000(6) 0.003(6)
C40 0.028(7) 0.019(7) 0.030(7) -0.003(6) 0.009(6) 0.002(6)
C39 0.028(8) 0.039(8) 0.034(7) 0.006(6) 0.004(6) -0.002(6)
C7 0.026(8) 0.038(8) 0.030(7) -0.004(6) 0.016(6) -0.009(5)
C12 0.029(8) 0.029(8) 0.025(6) -0.002(6) 0.007(5) 0.002(6)
C38 0.053(9) 0.047(8) 0.034(7) -0.006(7) 0.011(6) 0.003(7)
C20 0.024(7) 0.039(7) 0.029(7) -0.011(6) 0.009(6) 0.001(6)
C47 0.037(8) 0.029(7) 0.026(7) -0.013(6) 0.004(5) -0.005(6)
C45 0.025(7) 0.018(7) 0.037(7) 0.009(6) -0.003(6) -0.005(5)
C10 0.045(8) 0.025(7) 0.034(7) -0.007(5) 0.003(6) -0.002(5)
C23 0.026(8) 0.025(8) 0.041(7) 0.017(6) 0.007(6) -0.004(5)
C8 0.038(9) 0.029(7) 0.028(7) 0.002(5) 0.000(6) -0.006(5)
C36 0.039(9) 0.027(7) 0.048(7) -0.002(6) 0.009(6) -0.006(6)
C34 0.043(8) 0.032(8) 0.035(7) -0.003(5) -0.003(6) -0.001(5)
C18 0.040(8) 0.047(9) 0.028(7) 0.008(6) 0.011(6) 0.002(6)
C6 0.033(8) 0.019(8) 0.033(7) -0.002(6) 0.007(7) 0.000(6)
C44 0.028(8) 0.022(7) 0.036(7) -0.007(6) -0.003(6) 0.005(6)
C2 0.022(7) 0.042(8) 0.028(7) 0.002(6) 0.011(5) -0.002(7)
C14 0.023(7) 0.022(7) 0.032(7) 0.002(6) 0.004(6) 0.004(5)
C35 0.048(8) 0.029(7) 0.027(7) 0.001(5) 0.003(6) 0.001(5)
C9 0.032(7) 0.037(7) 0.036(7) -0.007(6) 0.009(6) 0.000(6)
C32 0.030(8) 0.022(7) 0.042(7) 0.008(6) 0.001(6) -0.001(5)
C3 0.047(10) 0.025(8) 0.062(9) -0.010(6) 0.023(8) -0.005(7)
C19 0.035(8) 0.035(8) 0.030(7) 0.013(6) -0.002(6) -0.006(6)
C31 0.038(8) 0.018(6) 0.055(8) -0.008(6) 0.012(7) -0.001(5)
C37 0.031(8) 0.015(6) 0.035(7) 0.008(5) 0.000(6) 0.000(5)
C29 0.038(9) 0.029(8) 0.064(8) 0.005(6) 0.021(7) 0.007(6)
C46 0.023(7) 0.026(8) 0.038(7) 0.004(6) 0.005(6) -0.006(5)
C22 0.025(7) 0.028(7) 0.031(7) -0.001(6) 0.003(5) -0.002(6)
C4 0.052(10) 0.021(8) 0.056(8) 0.000(7) 0.022(7) 0.011(7)
C28 0.021(8) 0.054(9) 0.063(8) 0.001(7) 0.016(6) 0.013(7)
C13 0.022(7) 0.029(8) 0.039(7) 0.001(6) 0.002(6) -0.007(5)
N3 0.044(7) 0.021(5) 0.027(5) -0.006(4) 0.004(5) -0.007(5)
N4 0.038(7) 0.012(5) 0.036(5) -0.005(4) 0.014(5) -0.004(4)
N5 0.026(6) 0.019(5) 0.027(5) -0.004(4) -0.001(4) -0.003(4)
O2 0.033(5) 0.028(5) 0.030(4) 0.002(3) 0.003(4) -0.001(3)
O4 0.069(6) 0.064(5) 0.049(5) -0.019(4) 0.023(5) 0.016(4)
O5 0.138(9) 0.065(6) 0.102(8) 0.028(6) 0.054(7) 0.002(6)
O7 0.056(6) 0.124(7) 0.027(5) -0.022(5) 0.005(4) 0.017(5)
O6 0.038(7) 0.100(7) 0.126(8) -0.008(6) -0.016(6) -0.023(5)
Cl1 0.048(2) 0.051(2) 0.042(2) -0.0092(18) 0.0087(19) 0.0109(18)
O9 0.059(6) 0.039(5) 0.057(5) -0.013(4) 0.023(4) 0.014(4)
O8 0.111(8) 0.059(6) 0.079(6) 0.010(5) 0.004(5) 0.048(5)
O12 0.032(5) 0.024(5) 0.042(5) -0.014(4) -0.009(4) -0.002(4)
N1A 0.063(9) 0.061(7) 0.053(8) -0.012(6) 0.005(6) -0.009(6)
C1A 0.061(10) 0.072(9) 0.059(9) 0.019(7) 0.003(8) -0.006(7)
C2A 0.073(11) 0.027(7) 0.037(9) -0.004(6) -0.007(8) 0.000(7)

loop_
_atom_type_symbol
_atom_type_description
_atom_type_scat_dispersion_real
_atom_type_scat_dispersion_imag
_atom_type_scat_source
C C 0.0033 0.0016 'International Tables Vol C Tables 4.2.6.8 and 6.1.1.4'
H H 0.0000 0.0000 'International Tables Vol C Tables 4.2.6.8 and 6.1.1.4'
N N 0.0061 0.0033 'International Tables Vol C Tables 4.2.6.8 and 6.1.1.4'
O O 0.0106 0.0060 'International Tables Vol C Tables 4.2.6.8 and 6.1.1.4'
Cl Cl 0.1484 0.1585 'International Tables Vol C Tables 4.2.6.8 and 6.1.1.4'
Cu Cu 0.3201 1.2651 'International Tables Vol C Tables 4.2.6.8 and 6.1.1.4'

loop_
_geom_angle_atom_site_label_1
_geom_angle_atom_site_label_2
_geom_angle_atom_site_label_3
_geom_angle
N2 Cu1 N3 176.3(3)
N2 Cu1 N1 81.6(3)
N3 Cu1 N1 95.7(3)
N2 Cu1 N5 96.5(3)
N3 Cu1 N5 84.3(3)
N1 Cu1 N5 145.3(3)
N2 Cu1 N4 99.7(3)
N3 Cu1 N4 83.4(3)
N1 Cu1 N4 105.7(3)
N5 Cu1 N4 108.7(3)
C42 C43 C48 118.5(9)
C42 C43 C44 117.3(9)
C48 C43 C44 124.2(9)
O1 C1 C6 117.0(9)
O1 C1 C2 122.5(10)
C6 C1 C2 120.4(10)
C12 C11 O2 123.8(9)
C12 C11 C16 121.5(9)
O2 C11 C16 114.6(9)
C46 N2 C42 119.0(8)
C46 N2 Cu1 128.4(7)
C42 N2 Cu1 112.6(6)
C37 N1 C41 116.7(8)
C37 N1 Cu1 131.3(6)
C41 N1 Cu1 111.8(6)
N3 C33 C34 110.5(8)
C18 C17 C15 123.4(9)
C1 O1 C7 118.3(7)
C27 C26 C24 124.0(10)
C27 C26 C25 117.2(9)
C24 C26 C25 118.8(9)
C21 O3 C10 118.1(7)
C14 C15 C17 125.4(10)
C14 C15 C16 119.2(9)
C17 C15 C16 115.4(9)
O7 Cl3 O6 113.6(5)
O7 Cl3 O4 108.8(5)
O6 Cl3 O4 109.5(5)
O7 Cl3 O5 109.9(5)
O6 Cl3 O5 106.0(5)
O4 Cl3 O5 108.9(5)
C23 C24 C26 119.3(9)
C23 C24 C36 119.1(9)
C26 C24 C36 121.6(9)
N2 C42 C43 121.3(9)
N2 C42 C41 117.4(9)
C43 C42 C41 121.4(9)
C47 C48 C43 119.3(9)
C22 C21 O3 124.2(9)
C22 C21 C25 120.8(9)
O3 C21 C25 115.1(9)
C20 C16 C11 122.4(10)
C20 C16 C15 120.1(9)
C11 C16 C15 117.5(9)
C30 C25 C21 121.3(9)
C30 C25 C26 118.9(9)
C21 C25 C26 119.7(9)
C29 C30 C25 122.0(9)
C28 C27 C26 122.5(9)
C6 C5 C4 118.9(10)
N1 C41 C40 123.5(9)
N1 C41 C42 116.4(9)
C40 C41 C42 120.1(9)
C39 C40 C41 117.5(9)
C39 C40 C45 125.1(10)
C41 C40 C45 117.4(9)
C38 C39 C40 119.8(9)
O1 C7 C10 107.4(7)
C11 C12 C13 119.4(9)
C39 C38 C37 119.7(10)
C19 C20 C16 121.3(9)
C48 C47 C46 119.5(9)
C44 C45 C40 121.8(9)
O3 C10 C7 109.0(7)
C24 C23 C22 122.4(8)
O12 C8 C9 108.7(8)
N4 C36 C24 112.8(8)
N5 C34 C33 108.3(7)
C17 C18 C19 119.6(9)
O12 C6 C1 116.1(9)
O12 C6 C5 123.3(10)
C1 C6 C5 120.6(9)
C45 C44 C43 121.9(9)
C3 C2 C1 118.6(10)
C13 C14 C15 118.9(9)
C13 C14 C35 119.8(9)
C15 C14 C35 121.2(9)
N5 C35 C14 112.3(7)
O2 C9 C8 108.9(7)
N4 C32 C31 108.7(7)
C4 C3 C2 121.3(10)
C20 C19 C18 120.2(9)
N3 C31 C32 111.7(8)
N1 C37 C38 122.8(9)
C30 C29 C28 118.9(9)
N2 C46 C47 122.4(9)
C21 C22 C23 118.7(9)
C3 C4 C5 120.0(9)
C27 C28 C29 120.5(9)
C14 C13 C12 123.0(9)
C31 N3 C33 114.7(7)
C31 N3 Cu1 107.6(5)
C33 N3 Cu1 110.9(6)
C32 N4 C36 107.7(7)
C32 N4 Cu1 103.6(5)
C36 N4 Cu1 120.3(5)
C34 N5 C35 110.7(7)
C34 N5 Cu1 106.0(5)
C35 N5 Cu1 119.9(6)
C11 O2 C9 117.1(7)
O10 Cl1 O9 113.8(5)
O10 Cl1 O11 109.3(5)
O9 Cl1 O11 111.1(4)
O10 Cl1 O8 107.8(5)
O9 Cl1 O8 106.7(4)
O11 Cl1 O8 108.0(5)
C6 O12 C8 117.8(7)
N1A C2A C1A 179.3(14)

loop_
_geom_bond_atom_site_label_1
_geom_bond_atom_site_label_2
_geom_bond_distance
Cu1 N2 2.019(7)
Cu1 N3 2.027(7)
Cu1 N1 2.066(7)
Cu1 N5 2.091(7)
Cu1 N4 2.282(8)
C43 C42 1.401(12)
C43 C48 1.418(12)
C43 C44 1.436(12)
C1 O1 1.389(11)
C1 C6 1.392(13)
C1 C2 1.409(12)
C11 C12 1.371(12)
C11 O2 1.399(10)
C11 C16 1.432(12)
N2 C46 1.334(10)
N2 C42 1.387(10)
O11 Cl1 1.446(7)
N1 C37 1.350(11)
N1 C41 1.380(10)
O10 Cl1 1.401(8)
C33 N3 1.508(11)
C33 C34 1.530(12)
C17 C18 1.354(12)
C17 C15 1.432(12)
O1 C7 1.419(10)
C26 C27 1.419(12)
C26 C24 1.422(12)
C26 C25 1.432(12)
O3 C21 1.382(10)
O3 C10 1.417(10)
C15 C14 1.425(12)
C15 C16 1.452(12)
Cl3 O7 1.403(7)
Cl3 O6 1.412(8)
Cl3 O4 1.484(7)
Cl3 O5 1.539(8)
C24 C23 1.379(12)
C24 C36 1.545(12)
C42 C41 1.419(12)
C48 C47 1.374(12)
C21 C22 1.368(12)
C21 C25 1.428(12)
C16 C20 1.416(12)
C25 C30 1.427(12)
C30 C29 1.371(12)
C27 C28 1.369(12)
C5 C6 1.408(12)
C5 C4 1.410(13)
C41 C40 1.404(12)
C40 C39 1.398(12)
C40 C45 1.448(12)
C39 C38 1.373(12)
C7 C10 1.531(11)
C12 C13 1.386(12)
C38 C37 1.399(12)
C20 C19 1.350(12)
C47 C46 1.406(12)
C45 C44 1.331(12)
C23 C22 1.429(12)
C8 O12 1.439(10)
C8 C9 1.511(11)
C36 N4 1.490(11)
C34 N5 1.492(10)
C18 C19 1.428(12)
C6 O12 1.368(10)
C2 C3 1.401(13)
C14 C13 1.377(12)
C14 C35 1.513(12)
C35 N5 1.497(11)
C9 O2 1.451(10)
C32 N4 1.485(10)
C32 C31 1.515(12)
C3 C4 1.388(14)
C31 N3 1.486(11)
C29 C28 1.414(13)
Cl1 O9 1.412(6)
Cl1 O8 1.493(8)
N1A C2A 1.152(13)
C1A C2A 1.472(15)
